data_4108930
loop_
_publ_author_name
'Satoshi Takamizawa'
'Ei-ichi Nakata'
'Takamasa Akatsuka'
'Chihiro Kachi-Terajima'
'Ryosuke Miyake'

_publ_contact_author_address
;International Graduate School of Arts and Sciences
Yokohama City University
22-2 Seto, Kanazawa-ku, Yokohama 236-0027 (Japan)
;
_publ_contact_author_email staka@yokohama-cu.ac.jp
_publ_contact_author_fax (+81)45-787-2187
_publ_contact_author_name 'Satoshi Takamizawa'
_publ_contact_author_phone (+81)45-787-2187
_publ_section_title
;
 Structural and Magnetic Study of O2 Molecules Arranged along a Channel in
 a Flexible Single-Crystal Host Family
;
_journal_name_full 'Journal of the American Chemical Society'
_journal_page_first 17882
_journal_page_last 17892
_journal_paper_doi 10.1021/ja806257m
_journal_volume 130
_journal_year 2008
_chemical_formula_sum 'C32 H24 N2 O14 Rh2'
_chemical_formula_weight 866.35
_chemical_name_systematic
; 
 ? 
;
_space_group_IT_number 2
_symmetry_cell_setting triclinic
_symmetry_space_group_name_Hall '-P 1'
_symmetry_space_group_name_H-M 'P -1'
_atom_sites_solution_hydrogens geom
_atom_sites_solution_primary direct
_atom_sites_solution_secondary difmap
_audit_creation_method SHELXL-97
_cell_angle_alpha 74.815(4)
_cell_angle_beta 64.134(4)
_cell_angle_gamma 63.786(4)
_cell_formula_units_Z 1
_cell_length_a 9.563(2)
_cell_length_b 10.323(2)
_cell_length_c 10.508(2)
_cell_measurement_temperature 40
_cell_volume 834.3(3)
_computing_cell_refinement 'Bruker SMART'
_computing_data_collection 'Bruker SMART'
_computing_data_reduction 'Bruker SAINT'
_computing_molecular_graphics 'Bruker SHELXTL'
_computing_publication_material 'Bruker SHELXTL'
_computing_structure_refinement 'SHELXL-97 (Sheldrick, 1997)'
_computing_structure_solution 'SHELXS-97 (Sheldrick, 1990)'
_diffrn_ambient_temperature 40
_diffrn_detector_area_resol_mean 8.366
_diffrn_measured_fraction_theta_full 0.982
_diffrn_measured_fraction_theta_max 0.982
_diffrn_measurement_device_type 'CCD area detector'
_diffrn_measurement_method 'phi and omega scans'
_diffrn_radiation_monochromator graphite
_diffrn_radiation_source 'fine-focus sealed tube'
_diffrn_radiation_type MoK\a
_diffrn_radiation_wavelength 0.71073
_diffrn_reflns_av_R_equivalents 0.0429
_diffrn_reflns_av_sigmaI/netI 0.1044
_diffrn_reflns_limit_h_max 12
_diffrn_reflns_limit_h_min -7
_diffrn_reflns_limit_k_max 13
_diffrn_reflns_limit_k_min -13
_diffrn_reflns_limit_l_max 14
_diffrn_reflns_limit_l_min -13
_diffrn_reflns_number 6063
_diffrn_reflns_theta_full 28.35
_diffrn_reflns_theta_max 28.35
_diffrn_reflns_theta_min 2.16
_exptl_absorpt_coefficient_mu 1.062
_exptl_absorpt_correction_T_max 0.9390
_exptl_absorpt_correction_T_min 0.7413
_exptl_absorpt_correction_type empirical
_exptl_absorpt_process_details
;
SADABS; sheldrick, 1996
;
_exptl_crystal_colour red
_exptl_crystal_density_diffrn 1.724
_exptl_crystal_description plate
_exptl_crystal_F_000 432
_exptl_crystal_size_max 0.30
_exptl_crystal_size_mid 0.10
_exptl_crystal_size_min 0.06
_refine_diff_density_max 2.307
_refine_diff_density_min -1.623
_refine_diff_density_rms 0.251
_refine_ls_extinction_method none
_refine_ls_goodness_of_fit_ref 1.009
_refine_ls_hydrogen_treatment constr
_refine_ls_matrix_type full
_refine_ls_number_parameters 221
_refine_ls_number_reflns 4086
_refine_ls_number_restraints 32
_refine_ls_restrained_S_all 1.007
_refine_ls_R_factor_all 0.0827
_refine_ls_R_factor_gt 0.0510
_refine_ls_shift/su_max 0.000
_refine_ls_shift/su_mean 0.000
_refine_ls_structure_factor_coef Fsqd
_refine_ls_weighting_details 'calc w=1/[\s^2^(Fo^2^)+(0.0567P)^2^+0.0000P] where P=(Fo^2^+2Fc^2^)/3'
_refine_ls_weighting_scheme calc
_refine_ls_wR_factor_gt 0.0999
_refine_ls_wR_factor_ref 0.1272
_reflns_number_gt 2887
_reflns_number_total 4086
_reflns_threshold_expression >2sigma(I)
_cod_data_source_file ja806257m_si_001_06.cif
_cod_data_source_block 41005n1_40K
_cod_database_code 4108930

loop_
_symmetry_equiv_pos_as_xyz
'x, y, z'
'-x, -y, -z'

loop_
_atom_site_label
_atom_site_type_symbol
_atom_site_fract_x
_atom_site_fract_y
_atom_site_fract_z
_atom_site_U_iso_or_equiv
_atom_site_adp_type
_atom_site_occupancy
_atom_site_symmetry_multiplicity
_atom_site_calc_flag
_atom_site_refinement_flags
C1 C 0.6767(6) 0.2401(6) 0.4145(6) 0.0078(10) Uani 1 1 d .
C2 C 0.7767(7) 0.0869(6) 0.3777(6) 0.0087(11) Uani 1 1 d .
C3 C 0.9487(7) 0.0252(6) 0.3549(6) 0.0120(12) Uani 1 1 d .
H3 H 1.0005 0.0811 0.3633 0.014 Uiso 1 1 calc R
C4 C 1.0430(7) -0.1172(6) 0.3202(6) 0.0147(12) Uani 1 1 d .
H4 H 1.1588 -0.1595 0.3062 0.018 Uiso 1 1 calc R
C5 C 0.9665(7) -0.1972(6) 0.3061(6) 0.0152(12) Uani 1 1 d .
H5 H 1.0316 -0.2934 0.2789 0.018 Uiso 1 1 calc R
C6 C 0.7952(8) -0.1379(6) 0.3315(6) 0.0144(12) Uani 1 1 d .
H6 H 0.7432 -0.1947 0.3250 0.017 Uiso 1 1 calc R
C7 C 0.7012(7) 0.0044(6) 0.3662(6) 0.0100(11) Uani 1 1 d .
H7 H 0.5849 0.0456 0.3821 0.012 Uiso 1 1 calc R
C8 C 0.4495(7) 0.3741(6) 0.7592(6) 0.0107(11) Uani 1 1 d .
C9 C 0.4290(7) 0.2928(6) 0.9016(6) 0.0101(11) Uani 1 1 d .
C10 C 0.5215(7) 0.2882(6) 0.9768(6) 0.0146(12) Uani 1 1 d .
H10 H 0.5953 0.3390 0.9384 0.018 Uiso 1 1 calc R
C11 C 0.5043(7) 0.2090(6) 1.1078(6) 0.0157(12) Uani 1 1 d .
H11 H 0.5677 0.2047 1.1587 0.019 Uiso 1 1 calc R
C12 C 0.3955(8) 0.1359(6) 1.1652(7) 0.0189(13) Uani 1 1 d .
H12 H 0.3840 0.0823 1.2553 0.023 Uiso 1 1 calc R
C13 C 0.3041(8) 0.1414(7) 1.0911(7) 0.0195(13) Uani 1 1 d .
H13 H 0.2309 0.0901 1.1299 0.023 Uiso 1 1 calc R
C14 C 0.3178(7) 0.2207(6) 0.9609(6) 0.0154(12) Uani 1 1 d .
H14 H 0.2518 0.2261 0.9120 0.018 Uiso 1 1 calc R
C15 C 0.8490(7) 0.5753(5) 0.5904(6) 0.0078(10) Uani 1 1 d .
H15 H 0.7433 0.6289 0.6563 0.009 Uiso 1 1 calc R
C16 C 1.0045(6) 0.4350(6) 0.4023(6) 0.0086(10) Uani 1 1 d .
H16 H 1.0114 0.3874 0.3325 0.010 Uiso 1 1 calc R
N1 N 0.8545(6) 0.5111(5) 0.4924(5) 0.0076(9) Uani 1 1 d U
O1 O 0.7538(4) 0.3064(4) 0.4265(4) 0.0084(8) Uani 1 1 d U
O2 O 0.5212(5) 0.2904(4) 0.4339(4) 0.0095(8) Uani 1 1 d U
O3 O 0.5742(5) 0.4139(4) 0.6987(4) 0.0090(8) Uani 1 1 d U
O4 O 0.6575(5) 0.6031(4) 0.2937(4) 0.0100(8) Uani 1 1 d U
O1S O 0.9368(5) 0.0018(8) 0.0057(7) 0.0613(19) Uani 1 1 d D
O2S O 0.9015(11) 0.3983(8) -0.0174(9) 0.103(2) Uani 1 1 d D
O3S O 0.8290(11) 0.3397(8) 0.0796(9) 0.103(2) Uani 1 1 d D
Rh1 Rh 0.62301(6) 0.50763(5) 0.49628(5) 0.00684(13) Uani 1 1 d .

loop_
_atom_site_aniso_label
_atom_site_aniso_U_11
_atom_site_aniso_U_22
_atom_site_aniso_U_33
_atom_site_aniso_U_23
_atom_site_aniso_U_13
_atom_site_aniso_U_12
C1 0.006(2) 0.010(2) 0.006(3) -0.001(2) -0.002(2) -0.003(2)
C2 0.009(3) 0.009(2) 0.011(3) 0.000(2) -0.006(2) -0.004(2)
C3 0.012(3) 0.012(3) 0.013(3) 0.002(2) -0.004(2) -0.007(2)
C4 0.008(3) 0.016(3) 0.015(3) -0.002(2) -0.001(2) -0.002(2)
C5 0.020(3) 0.007(3) 0.017(3) 0.002(2) -0.007(2) -0.005(2)
C6 0.025(3) 0.012(3) 0.012(3) 0.005(2) -0.009(3) -0.013(2)
C7 0.011(3) 0.012(3) 0.008(3) 0.000(2) -0.003(2) -0.006(2)
C8 0.009(3) 0.009(2) 0.016(3) -0.005(2) -0.006(2) -0.002(2)
C9 0.011(3) 0.006(2) 0.010(3) 0.000(2) -0.002(2) -0.003(2)
C10 0.012(3) 0.016(3) 0.017(3) 0.001(2) -0.006(2) -0.007(2)
C11 0.016(3) 0.018(3) 0.012(3) 0.001(2) -0.007(2) -0.005(2)
C12 0.022(3) 0.015(3) 0.015(3) 0.005(2) -0.006(3) -0.007(2)
C13 0.020(3) 0.024(3) 0.015(3) 0.002(3) -0.001(3) -0.015(3)
C14 0.014(3) 0.015(3) 0.014(3) -0.003(2) -0.002(2) -0.005(2)
C15 0.012(3) 0.003(2) 0.009(3) 0.0019(19) -0.004(2) -0.0047(19)
C16 0.010(3) 0.010(2) 0.009(3) 0.001(2) -0.003(2) -0.008(2)
N1 0.0090(17) 0.0059(16) 0.0058(16) 0.0015(13) -0.0042(13) -0.0006(12)
O1 0.0076(14) 0.0084(14) 0.0118(15) -0.0004(12) -0.0034(12) -0.0057(11)
O2 0.0091(14) 0.0097(14) 0.0118(15) -0.0009(12) -0.0041(12) -0.0050(11)
O3 0.0091(14) 0.0116(14) 0.0089(15) -0.0018(12) -0.0033(12) -0.0056(11)
O4 0.0092(14) 0.0128(15) 0.0109(15) 0.0002(12) -0.0049(12) -0.0062(11)
O1S 0.056(4) 0.090(5) 0.035(4) 0.017(4) -0.019(4) -0.035(4)
O2S 0.127(6) 0.048(4) 0.075(6) -0.017(4) -0.001(4) -0.012(3)
O3S 0.127(6) 0.048(4) 0.075(6) -0.017(4) -0.001(4) -0.012(3)
Rh1 0.0050(2) 0.00826(19) 0.0098(2) -0.00077(14) -0.00400(15) -0.00338(14)

loop_
_atom_type_symbol
_atom_type_description
_atom_type_scat_dispersion_real
_atom_type_scat_dispersion_imag
_atom_type_scat_source
C C 0.0033 0.0016 'International Tables Vol C Tables 4.2.6.8 and 6.1.1.4'
N N 0.0061 0.0033 'International Tables Vol C Tables 4.2.6.8 and 6.1.1.4'
O O 0.0106 0.0060 'International Tables Vol C Tables 4.2.6.8 and 6.1.1.4'
Rh Rh -1.1178 0.9187 'International Tables Vol C Tables 4.2.6.8 and 6.1.1.4'
H H 0.0000 0.0000 'International Tables Vol C Tables 4.2.6.8 and 6.1.1.4'

loop_
_geom_angle_atom_site_label_1
_geom_angle_atom_site_label_2
_geom_angle_atom_site_label_3
_geom_angle
_geom_angle_site_symmetry_1
_geom_angle_site_symmetry_3
O1 C1 O2 126.3(5) . .
O1 C1 C2 116.6(4) . .
O2 C1 C2 117.0(4) . .
C7 C2 C3 119.7(5) . .
C7 C2 C1 120.5(5) . .
C3 C2 C1 119.7(5) . .
C4 C3 C2 120.1(5) . .
C5 C4 C3 119.4(5) . .
C4 C5 C6 120.8(5) . .
C7 C6 C5 119.7(5) . .
C6 C7 C2 120.2(5) . .
O4 C8 O3 125.1(5) 2_666 .
O4 C8 C9 117.5(5) 2_666 .
O3 C8 C9 117.4(5) . .
C14 C9 C10 119.7(5) . .
C14 C9 C8 120.3(5) . .
C10 C9 C8 120.0(5) . .
C11 C10 C9 119.4(5) . .
C10 C11 C12 120.7(5) . .
C13 C12 C11 119.7(6) . .
C12 C13 C14 120.8(6) . .
C13 C14 C9 119.7(5) . .
N1 C15 C16 121.1(5) . 2_766
N1 C16 C15 120.7(5) . 2_766
C16 N1 C15 118.2(5) . .
C16 N1 Rh1 120.6(4) . .
C15 N1 Rh1 120.8(4) . .
C1 O1 Rh1 119.4(3) . .
C1 O2 Rh1 117.6(3) . 2_666
C8 O3 Rh1 119.4(3) . .
C8 O4 Rh1 118.9(4) 2_666 .
O1 Rh1 O3 88.65(15) . .
O1 Rh1 O2 176.50(15) . 2_666
O3 Rh1 O2 91.47(15) . 2_666
O1 Rh1 O4 91.79(15) . .
O3 Rh1 O4 176.33(16) . .
O2 Rh1 O4 87.87(15) 2_666 .
O1 Rh1 N1 90.03(15) . .
O3 Rh1 N1 90.21(16) . .
O2 Rh1 N1 93.46(15) 2_666 .
O4 Rh1 N1 93.44(16) . .
O1 Rh1 Rh1 87.84(10) . 2_666
O3 Rh1 Rh1 88.25(11) . 2_666
O2 Rh1 Rh1 88.67(11) 2_666 2_666
O4 Rh1 Rh1 88.13(11) . 2_666
N1 Rh1 Rh1 177.40(12) . 2_666

loop_
_geom_bond_atom_site_label_1
_geom_bond_atom_site_label_2
_geom_bond_distance
_geom_bond_site_symmetry_2
C1 O1 1.266(6) .
C1 O2 1.277(6) .
C1 C2 1.492(7) .
C2 C7 1.391(7) .
C2 C3 1.406(7) .
C3 C4 1.390(7) .
C4 C5 1.389(8) .
C5 C6 1.395(8) .
C6 C7 1.388(7) .
C8 O4 1.275(6) 2_666
C8 O3 1.277(7) .
C8 C9 1.488(8) .
C9 C14 1.397(8) .
C9 C10 1.401(7) .
C10 C11 1.386(8) .
C11 C12 1.387(9) .
C12 C13 1.379(8) .
C13 C14 1.382(8) .
C15 N1 1.336(6) .
C15 C16 1.392(7) 2_766
C16 N1 1.334(7) .
C16 C15 1.392(7) 2_766
N1 Rh1 2.212(5) .
O1 Rh1 2.029(4) .
O2 Rh1 2.041(4) 2_666
O3 Rh1 2.033(4) .
O4 C8 1.275(6) 2_666
O4 Rh1 2.047(4) .
O1S O1S 1.146(5) 2_755
O2S O3S 1.148(2) .
Rh1 O2 2.041(4) 2_666
Rh1 Rh1 2.3930(11) 2_666

loop_
_geom_torsion_atom_site_label_1
_geom_torsion_atom_site_label_2
_geom_torsion_atom_site_label_3
_geom_torsion_atom_site_label_4
_geom_torsion
_geom_torsion_site_symmetry_1
_geom_torsion_site_symmetry_4
O1 C1 C2 C7 178.2(5) . .
O2 C1 C2 C7 -0.3(8) . .
O1 C1 C2 C3 -1.6(8) . .
O2 C1 C2 C3 180.0(5) . .
C7 C2 C3 C4 0.4(8) . .
C1 C2 C3 C4 -179.8(5) . .
C2 C3 C4 C5 1.0(9) . .
C3 C4 C5 C6 -2.3(9) . .
C4 C5 C6 C7 2.3(8) . .
C5 C6 C7 C2 -0.9(8) . .
C3 C2 C7 C6 -0.4(8) . .
C1 C2 C7 C6 179.8(5) . .
O4 C8 C9 C14 12.2(7) 2_666 .
O3 C8 C9 C14 -166.9(5) . .
O4 C8 C9 C10 -167.8(5) 2_666 .
O3 C8 C9 C10 13.1(7) . .
C14 C9 C10 C11 1.6(8) . .
C8 C9 C10 C11 -178.4(5) . .
C9 C10 C11 C12 -0.7(8) . .
C10 C11 C12 C13 0.3(9) . .
C11 C12 C13 C14 -0.9(9) . .
C12 C13 C14 C9 1.9(9) . .
C10 C9 C14 C13 -2.2(8) . .
C8 C9 C14 C13 177.8(5) . .
C15 C16 N1 C15 -0.8(8) 2_766 .
C15 C16 N1 Rh1 -173.2(4) 2_766 .
C16 C15 N1 C16 0.8(9) 2_766 .
C16 C15 N1 Rh1 173.2(4) 2_766 .
O2 C1 O1 Rh1 4.7(7) . .
C2 C1 O1 Rh1 -173.6(3) . .
O1 C1 O2 Rh1 -4.4(7) . 2_666
C2 C1 O2 Rh1 174.0(4) . 2_666
O4 C8 O3 Rh1 -5.0(7) 2_666 .
C9 C8 O3 Rh1 174.0(3) . .
C1 O1 Rh1 O3 86.0(4) . .
C1 O1 Rh1 O2 -6(3) . 2_666
C1 O1 Rh1 O4 -90.4(4) . .
C1 O1 Rh1 N1 176.2(4) . .
C1 O1 Rh1 Rh1 -2.3(4) . 2_666
C8 O3 Rh1 O1 -85.1(4) . .
C8 O3 Rh1 O2 91.4(4) . 2_666
C8 O3 Rh1 O4 12(3) . .
C8 O3 Rh1 N1 -175.1(4) . .
C8 O3 Rh1 Rh1 2.8(4) . 2_666
C8 O4 Rh1 O1 89.3(4) 2_666 .
C8 O4 Rh1 O3 -7(3) 2_666 .
C8 O4 Rh1 O2 -87.3(4) 2_666 2_666
C8 O4 Rh1 N1 179.4(4) 2_666 .
C8 O4 Rh1 Rh1 1.5(4) 2_666 2_666
C16 N1 Rh1 O1 27.9(4) . .
C15 N1 Rh1 O1 -144.4(4) . .
C16 N1 Rh1 O3 116.5(4) . .
C15 N1 Rh1 O3 -55.7(4) . .
C16 N1 Rh1 O2 -152.0(4) . 2_666
C15 N1 Rh1 O2 35.8(4) . 2_666
C16 N1 Rh1 O4 -63.9(4) . .
C15 N1 Rh1 O4 123.8(4) . .
C16 N1 Rh1 Rh1 63(3) . 2_666
C15 N1 Rh1 Rh1 -109(3) . 2_666
